data_4032912
loop_
_publ_author_name
'Zhu, Jie S.'
'Son, Jung-Ho'
'Teuthorn, Andrew P.'
'Haddadin, Makhluf J.'
'Kurth, Mark J.'
'Tantillo, Dean J.'

_publ_section_title
;
 Diverting Reactive Intermediates Toward Unusual Chemistry: Unexpected
 Anthranil Products from Davis-Beirut Reaction.
;
_journal_issue 20
_journal_name_full 'The Journal of organic chemistry'
_journal_page_first 10875
_journal_page_last 10882
_journal_paper_doi 10.1021/acs.joc.7b01521
_journal_volume 82
_journal_year 2017
_chemical_formula_moiety 'C16 H15 N3 O4'
_chemical_formula_sum 'C16 H15 N3 O4'
_chemical_formula_weight 313.31
_space_group_crystal_system orthorhombic
_space_group_IT_number 43
_space_group_name_Hall 'F 2 -2d'
_space_group_name_H-M_alt 'F d d 2'
_symmetry_space_group_name_Hall 'F 2 -2d'
_symmetry_space_group_name_H-M 'F d d 2'
_atom_sites_solution_hydrogens mixed
_audit_creation_method SHELXL-2014/7
_cell_angle_alpha 90
_cell_angle_beta 90
_cell_angle_gamma 90
_cell_formula_units_Z 16
_cell_length_a 36.553(5)
_cell_length_b 10.5914(15)
_cell_length_c 15.847(2)
_cell_measurement_reflns_used 9860
_cell_measurement_temperature 93(2)
_cell_measurement_theta_max 27.47
_cell_measurement_theta_min 2.38
_cell_volume 6135.1(14)
_computing_cell_refinement 'Bruker SAINT'
_computing_data_collection 'Bruker APEX2'
_computing_data_reduction 'Bruker SAINT'
_computing_molecular_graphics 'Bruker SHELXTL'
_computing_publication_material 'Bruker SHELXTL'
_computing_structure_refinement 'SHELXL-2014 (Sheldrick 2014)'
_computing_structure_solution 'SHELXS-97 (Sheldrick 2008)'
_diffrn_ambient_temperature 93(2)
_diffrn_measured_fraction_theta_full 1.000
_diffrn_measured_fraction_theta_max 0.999
_diffrn_measurement_device_type 'Bruker APEX-II CCD'
_diffrn_measurement_method '\f and \w scans'
_diffrn_radiation_type MoK\a
_diffrn_radiation_wavelength 0.71073
_diffrn_reflns_av_R_equivalents 0.0215
_diffrn_reflns_av_unetI/netI 0.0169
_diffrn_reflns_Laue_measured_fraction_full 1.000
_diffrn_reflns_Laue_measured_fraction_max 0.999
_diffrn_reflns_limit_h_max 47
_diffrn_reflns_limit_h_min -47
_diffrn_reflns_limit_k_max 13
_diffrn_reflns_limit_k_min -13
_diffrn_reflns_limit_l_max 20
_diffrn_reflns_limit_l_min -20
_diffrn_reflns_number 19599
_diffrn_reflns_point_group_measured_fraction_full 1.000
_diffrn_reflns_point_group_measured_fraction_max 0.998
_diffrn_reflns_theta_full 25.242
_diffrn_reflns_theta_max 27.479
_diffrn_reflns_theta_min 2.229
_exptl_absorpt_coefficient_mu 0.100
_exptl_absorpt_correction_T_max 0.7456
_exptl_absorpt_correction_T_min 0.7066
_exptl_absorpt_correction_type multi-scan
_exptl_absorpt_process_details 'SADABS (Bruker, 2003)'
_exptl_crystal_colour brown
_exptl_crystal_density_diffrn 1.357
_exptl_crystal_description block
_exptl_crystal_F_000 2624
_exptl_crystal_size_max 0.341
_exptl_crystal_size_mid 0.331
_exptl_crystal_size_min 0.158
_refine_diff_density_max 0.281
_refine_diff_density_min -0.319
_refine_diff_density_rms 0.104
_refine_ls_abs_structure_details
;
 Flack x determined using 1551 quotients [(I+)-(I-)]/[(I+)+(I-)]
 (Parsons, Flack and Wagner, Acta Cryst. B69 (2013) 249-259).
;
_refine_ls_abs_structure_Flack -0.29(17)
_refine_ls_extinction_method none
_refine_ls_goodness_of_fit_ref 1.068
_refine_ls_hydrogen_treatment mixed
_refine_ls_matrix_type full
_refine_ls_number_parameters 214
_refine_ls_number_reflns 3523
_refine_ls_number_restraints 1
_refine_ls_restrained_S_all 1.067
_refine_ls_R_factor_all 0.0404
_refine_ls_R_factor_gt 0.0395
_refine_ls_shift/su_max 0.000
_refine_ls_shift/su_mean 0.000
_refine_ls_structure_factor_coef Fsqd
_refine_ls_weighting_details 'w=1/[\s^2^(Fo^2^)+(0.0632P)^2^+5.6078P] where P=(Fo^2^+2Fc^2^)/3'
_refine_ls_weighting_scheme calc
_refine_ls_wR_factor_gt 0.1059
_refine_ls_wR_factor_ref 0.1064
_reflns_Friedel_coverage 0.929
_reflns_Friedel_fraction_full 1.000
_reflns_Friedel_fraction_max 0.997
_reflns_number_gt 3420
_reflns_number_total 3523
_reflns_threshold_expression 'I > 2\s(I)'
_cod_data_source_file jo7b01521_si_003.cif
_cod_data_source_block 2-(4,5-Dimethoxy-2-nitrobenzyl)-1H-benzoimidazole_4h
_cod_depositor_comments 'Adding full bibliography for 4032912--4032914.cif.'
_cod_original_cell_volume 6135.2(15)
_cod_database_code 4032912
_shelx_shelxl_version_number 2014/7
_shelx_space_group_comment
;
The symmetry employed for this shelxl refinement is uniquely defined
by the following loop, which should always be used as a source of
symmetry information in preference to the above space-group names.
They are only intended as comments.
;
_shelx_estimated_absorpt_t_min 0.967
_shelx_estimated_absorpt_t_max 0.984

loop_
_space_group_symop_operation_xyz
'x, y, z'
'-x, -y, z'
'x+1/4, -y+1/4, z+1/4'
'-x+1/4, y+1/4, z+1/4'
'x, y+1/2, z+1/2'
'-x, -y+1/2, z+1/2'
'x+1/4, -y+3/4, z+3/4'
'-x+1/4, y+3/4, z+3/4'
'x+1/2, y, z+1/2'
'-x+1/2, -y, z+1/2'
'x+3/4, -y+1/4, z+3/4'
'-x+3/4, y+1/4, z+3/4'
'x+1/2, y+1/2, z'
'-x+1/2, -y+1/2, z'
'x+3/4, -y+3/4, z+1/4'
'-x+3/4, y+3/4, z+1/4'

loop_
_atom_site_label
_atom_site_type_symbol
_atom_site_fract_x
_atom_site_fract_y
_atom_site_fract_z
_atom_site_U_iso_or_equiv
_atom_site_adp_type
_atom_site_occupancy
_atom_site_site_symmetry_order
_atom_site_calc_flag
_atom_site_refinement_flags_posn
_atom_site_refinement_flags_adp
C1 C 0.45113(6) 0.5657(2) 0.47630(14) 0.0252(4) Uani 1 1 d . .
C2 C 0.46671(7) 0.6118(2) 0.40190(17) 0.0291(5) Uani 1 1 d . .
H2 H 0.4863 0.6706 0.4044 0.035 Uiso 1 1 calc R U
C3 C 0.45360(7) 0.5716(2) 0.32502(16) 0.0334(6) Uani 1 1 d . .
C4 C 0.42574(8) 0.4792(2) 0.32344(16) 0.0320(5) Uani 1 1 d . .
C5 C 0.41081(6) 0.4352(2) 0.39808(16) 0.0270(5) Uani 1 1 d . .
H5 H 0.3921 0.3732 0.3959 0.032 Uiso 1 1 calc R U
C6 C 0.42256(6) 0.4795(2) 0.47688(14) 0.0239(4) Uani 1 1 d . .
C7 C 0.40377(7) 0.4272(2) 0.55493(16) 0.0291(5) Uani 1 1 d . .
H7A H 0.3916 0.3466 0.5403 0.035 Uiso 1 1 calc R U
H7B H 0.4225 0.4091 0.5985 0.035 Uiso 1 1 calc R U
C8 C 0.37587(6) 0.5161(2) 0.59094(14) 0.0253(5) Uani 1 1 d . .
C9 C 0.33990(7) 0.6020(2) 0.68581(16) 0.0288(5) Uani 1 1 d . .
C10 C 0.32103(7) 0.6414(3) 0.75762(18) 0.0348(6) Uani 1 1 d . .
H10 H 0.3238 0.5995 0.8103 0.042 Uiso 1 1 calc R U
C11 C 0.29805(8) 0.7445(3) 0.7485(2) 0.0468(7) Uani 1 1 d . .
H11 H 0.2851 0.7750 0.7963 0.056 Uiso 1 1 calc R U
C12 C 0.29348(8) 0.8049(3) 0.6704(2) 0.0528(9) Uani 1 1 d . .
H12 H 0.2774 0.8753 0.6666 0.063 Uiso 1 1 calc R U
C13 C 0.31172(8) 0.7647(3) 0.5989(2) 0.0446(8) Uani 1 1 d . .
H13 H 0.3082 0.8052 0.5460 0.054 Uiso 1 1 calc R U
C14 C 0.33559(7) 0.6619(2) 0.60744(17) 0.0311(5) Uani 1 1 d . .
C15 C 0.49223(10) 0.7103(3) 0.2485(2) 0.0543(9) Uani 1 1 d . .
H15A H 0.4825 0.7836 0.2788 0.081 Uiso 1 1 calc R U
H15B H 0.4979 0.7343 0.1902 0.081 Uiso 1 1 calc R U
H15C H 0.5146 0.6810 0.2765 0.081 Uiso 1 1 calc R U
C16 C 0.39042(12) 0.3374(3) 0.2406(2) 0.0590(10) Uani 1 1 d . .
H16A H 0.4001 0.2660 0.2730 0.088 Uiso 1 1 calc R U
H16B H 0.3872 0.3122 0.1816 0.088 Uiso 1 1 calc R U
H16C H 0.3668 0.3631 0.2641 0.088 Uiso 1 1 calc R U
H1 H 0.3745(8) 0.454(3) 0.710(2) 0.029(7) Uiso 1 1 d . .
N1 N 0.46704(6) 0.6138(2) 0.55442(13) 0.0306(5) Uani 1 1 d . .
N2 N 0.36573(5) 0.50929(19) 0.67264(12) 0.0267(4) Uani 1 1 d . .
N3 N 0.35852(6) 0.6052(2) 0.54836(14) 0.0300(5) Uani 1 1 d . .
O1 O 0.49827(5) 0.6563(2) 0.55167(14) 0.0448(5) Uani 1 1 d . .
O2 O 0.44868(6) 0.61041(19) 0.61934(11) 0.0386(5) Uani 1 1 d . .
O3 O 0.46558(7) 0.6111(2) 0.24855(13) 0.0500(6) Uani 1 1 d . .
O4 O 0.41555(6) 0.4411(2) 0.24520(11) 0.0474(6) Uani 1 1 d . .

loop_
_atom_site_aniso_label
_atom_site_aniso_U_11
_atom_site_aniso_U_22
_atom_site_aniso_U_33
_atom_site_aniso_U_23
_atom_site_aniso_U_13
_atom_site_aniso_U_12
C1 0.0305(11) 0.0232(10) 0.0218(10) -0.0039(9) 0.0047(9) -0.0021(9)
C2 0.0330(11) 0.0231(10) 0.0312(11) -0.0073(9) 0.0107(10) -0.0116(9)
C3 0.0436(14) 0.0313(12) 0.0252(11) -0.0033(10) 0.0142(11) -0.0134(10)
C4 0.0427(13) 0.0286(12) 0.0246(11) -0.0085(10) 0.0050(10) -0.0117(10)
C5 0.0297(10) 0.0190(10) 0.0322(11) -0.0027(9) 0.0053(9) -0.0090(8)
C6 0.0281(10) 0.0199(10) 0.0237(10) 0.0032(8) 0.0068(9) -0.0002(8)
C7 0.0349(12) 0.0254(11) 0.0271(11) 0.0133(9) 0.0099(10) 0.0038(9)
C8 0.0281(10) 0.0253(11) 0.0225(10) 0.0120(8) 0.0047(9) 0.0007(9)
C9 0.0258(11) 0.0271(11) 0.0334(12) 0.0097(10) 0.0052(9) 0.0036(9)
C10 0.0329(13) 0.0376(13) 0.0340(13) 0.0073(11) 0.0122(10) -0.0016(10)
C11 0.0355(14) 0.0417(15) 0.0631(19) 0.0017(14) 0.0245(14) 0.0040(12)
C12 0.0342(14) 0.0390(15) 0.085(3) 0.0211(16) 0.0235(15) 0.0167(12)
C13 0.0318(13) 0.0399(15) 0.062(2) 0.0280(14) 0.0101(13) 0.0115(11)
C14 0.0274(11) 0.0303(12) 0.0355(12) 0.0158(10) 0.0056(10) 0.0014(9)
C15 0.061(2) 0.0523(19) 0.0493(18) 0.0159(15) 0.0249(15) -0.0188(15)
C16 0.082(2) 0.0486(18) 0.0459(18) -0.0226(14) -0.0103(17) -0.0254(17)
N1 0.0352(11) 0.0290(10) 0.0277(10) -0.0108(8) -0.0020(9) 0.0034(8)
N2 0.0286(9) 0.0276(10) 0.0239(10) 0.0143(8) 0.0057(8) 0.0067(8)
N3 0.0290(10) 0.0316(11) 0.0295(10) 0.0174(8) 0.0049(8) 0.0055(8)
O1 0.0361(10) 0.0490(12) 0.0492(12) -0.0249(10) -0.0035(9) -0.0050(9)
O2 0.0478(11) 0.0471(11) 0.0210(8) -0.0064(8) 0.0006(8) 0.0083(9)
O3 0.0711(15) 0.0530(12) 0.0258(10) -0.0025(9) 0.0226(10) -0.0260(11)
O4 0.0683(15) 0.0488(12) 0.0252(9) -0.0147(9) 0.0043(9) -0.0224(11)

loop_
_atom_type_symbol
_atom_type_description
_atom_type_scat_dispersion_real
_atom_type_scat_dispersion_imag
_atom_type_scat_source
C C 0.0033 0.0016 'International Tables Vol C Tables 4.2.6.8 and 6.1.1.4'
H H 0.0000 0.0000 'International Tables Vol C Tables 4.2.6.8 and 6.1.1.4'
N N 0.0061 0.0033 'International Tables Vol C Tables 4.2.6.8 and 6.1.1.4'
O O 0.0106 0.0060 'International Tables Vol C Tables 4.2.6.8 and 6.1.1.4'

loop_
_geom_angle_atom_site_label_1
_geom_angle_atom_site_label_2
_geom_angle_atom_site_label_3
_geom_angle
C6 C1 C2 122.8(2)
C6 C1 N1 121.6(2)
C2 C1 N1 115.6(2)
C3 C2 C1 119.8(2)
C3 C2 H2 120.1
C1 C2 H2 120.1
O3 C3 C2 125.7(2)
O3 C3 C4 115.5(2)
C2 C3 C4 118.7(2)
O4 C4 C5 125.0(2)
O4 C4 C3 114.8(2)
C5 C4 C3 120.2(2)
C4 C5 C6 121.9(2)
C4 C5 H5 119.1
C6 C5 H5 119.1
C1 C6 C5 116.4(2)
C1 C6 C7 125.8(2)
C5 C6 C7 117.7(2)
C8 C7 C6 112.87(18)
C8 C7 H7A 109.0
C6 C7 H7A 109.0
C8 C7 H7B 109.0
C6 C7 H7B 109.0
H7A C7 H7B 107.8
N3 C8 N2 113.3(2)
N3 C8 C7 125.4(2)
N2 C8 C7 121.2(2)
N2 C9 C10 132.5(2)
N2 C9 C14 105.4(2)
C10 C9 C14 122.1(2)
C11 C10 C9 116.8(3)
C11 C10 H10 121.6
C9 C10 H10 121.6
C10 C11 C12 121.6(3)
C10 C11 H11 119.2
C12 C11 H11 119.2
C13 C12 C11 121.7(3)
C13 C12 H12 119.2
C11 C12 H12 119.2
C12 C13 C14 117.4(3)
C12 C13 H13 121.3
C14 C13 H13 121.3
N3 C14 C13 130.1(2)
N3 C14 C9 109.4(2)
C13 C14 C9 120.4(3)
O3 C15 H15A 109.5
O3 C15 H15B 109.5
H15A C15 H15B 109.5
O3 C15 H15C 109.5
H15A C15 H15C 109.5
H15B C15 H15C 109.5
O4 C16 H16A 109.5
O4 C16 H16B 109.5
H16A C16 H16B 109.5
O4 C16 H16C 109.5
H16A C16 H16C 109.5
H16B C16 H16C 109.5
O1 N1 O2 123.2(2)
O1 N1 C1 117.9(2)
O2 N1 C1 118.8(2)
C8 N2 C9 107.20(18)
C8 N2 H1 125.1(19)
C9 N2 H1 127.7(19)
C8 N3 C14 104.7(2)
C3 O3 C15 116.5(2)
C4 O4 C16 116.8(2)

loop_
_geom_bond_atom_site_label_1
_geom_bond_atom_site_label_2
_geom_bond_distance
C1 C6 1.388(3)
C1 C2 1.397(3)
C1 N1 1.459(3)
C2 C3 1.377(4)
C2 H2 0.9500
C3 O3 1.355(3)
C3 C4 1.413(3)
C4 O4 1.356(3)
C4 C5 1.384(3)
C5 C6 1.401(3)
C5 H5 0.9500
C6 C7 1.519(3)
C7 C8 1.500(3)
C7 H7A 0.9900
C7 H7B 0.9900
C8 N3 1.322(3)
C8 N2 1.349(3)
C9 N2 1.378(3)
C9 C10 1.395(4)
C9 C14 1.403(3)
C10 C11 1.385(4)
C10 H10 0.9500
C11 C12 1.403(5)
C11 H11 0.9500
C12 C13 1.382(5)
C12 H12 0.9500
C13 C14 1.402(4)
C13 H13 0.9500
C14 N3 1.393(3)
C15 O3 1.433(4)
C15 H15A 0.9800
C15 H15B 0.9800
C15 H15C 0.9800
C16 O4 1.434(4)
C16 H16A 0.9800
C16 H16B 0.9800
C16 H16C 0.9800
N1 O1 1.228(3)
N1 O2 1.229(3)
N2 H1 0.89(3)
